data_4127149
loop_
_publ_author_name
'Paul, Mithun'
'Chakraborty, Shaunak'
'Desiraju, Gautam R.'

_publ_section_title
;
 Six-component Molecular Solids, ABC[D1-(x+y)ExFy]2.
;
_journal_name_full 'Journal of the American Chemical Society'
_journal_paper_doi 10.1021/jacs.7b12501
_journal_year 2018
_chemical_formula_moiety 'C12 H12 N2, C12 H10, C8 H12 N2, 2(C6 H5 Cl O2)'
_chemical_formula_sum 'C44 H44 Cl2 N4 O4'
_chemical_formula_weight 763.73
_chemical_name_systematic
;
 ?
;
_space_group_crystal_system triclinic
_space_group_IT_number 2
_space_group_name_Hall '-P 1'
_space_group_name_H-M_alt 'P -1'
_symmetry_space_group_name_Hall '-P 1'
_symmetry_space_group_name_H-M 'P -1'
_atom_sites_solution_hydrogens geom
_audit_creation_method SHELXL-2013
_cell_angle_alpha 97.653(14)
_cell_angle_beta 98.49(2)
_cell_angle_gamma 91.167(7)
_cell_formula_units_Z 1
_cell_length_a 7.574(7)
_cell_length_b 8.936(9)
_cell_length_c 14.572(15)
_cell_measurement_reflns_used 2892
_cell_measurement_temperature 296(2)
_cell_measurement_theta_max 33.5
_cell_measurement_theta_min 2.5
_cell_volume 965.9(17)
_computing_structure_refinement 'SHELXL-2013 (Sheldrick, 2013)'
_diffrn_ambient_temperature 296(2)
_diffrn_measured_fraction_theta_full 0.996
_diffrn_measured_fraction_theta_max 0.996
_diffrn_measurement_device_type CCD
_diffrn_radiation_type MoK\a
_diffrn_radiation_wavelength 0.71073
_diffrn_reflns_av_R_equivalents 0.1549
_diffrn_reflns_av_unetI/netI 0.1280
_diffrn_reflns_Laue_measured_fraction_full 0.996
_diffrn_reflns_Laue_measured_fraction_max 0.996
_diffrn_reflns_limit_h_max 9
_diffrn_reflns_limit_h_min -9
_diffrn_reflns_limit_k_max 11
_diffrn_reflns_limit_k_min -11
_diffrn_reflns_limit_l_max 18
_diffrn_reflns_limit_l_min -18
_diffrn_reflns_number 10259
_diffrn_reflns_point_group_measured_fraction_full 0.996
_diffrn_reflns_point_group_measured_fraction_max 0.996
_diffrn_reflns_theta_full 25.242
_diffrn_reflns_theta_max 27.498
_diffrn_reflns_theta_min 1.426
_exptl_absorpt_coefficient_mu 0.217
_exptl_crystal_density_diffrn 1.313
_exptl_crystal_description Block
_exptl_crystal_F_000 402
_exptl_crystal_size_max 0.570
_exptl_crystal_size_mid 0.290
_exptl_crystal_size_min 0.230
_refine_diff_density_max 0.333
_refine_diff_density_min -0.330
_refine_diff_density_rms 0.068
_refine_ls_extinction_method none
_refine_ls_goodness_of_fit_ref 1.138
_refine_ls_hydrogen_treatment constr
_refine_ls_matrix_type full
_refine_ls_number_parameters 246
_refine_ls_number_reflns 4420
_refine_ls_number_restraints 0
_refine_ls_restrained_S_all 1.138
_refine_ls_R_factor_all 0.0840
_refine_ls_R_factor_gt 0.0685
_refine_ls_shift/su_max 0.000
_refine_ls_shift/su_mean 0.000
_refine_ls_structure_factor_coef Fsqd
_refine_ls_weighting_details
;
 w=1/[\s^2^(Fo^2^)+(0.0632P)^2^+0.1033P]
 where P=(Fo^2^+2Fc^2^)/3
;
_refine_ls_weighting_scheme calc
_refine_ls_wR_factor_gt 0.1935
_refine_ls_wR_factor_ref 0.2078
_reflns_Friedel_coverage 0.000
_reflns_number_gt 3439
_reflns_number_total 4420
_reflns_threshold_expression 'I > 2\s(I)'
_cod_data_source_file ja7b12501_si_003.cif
_cod_data_source_block QT4
_cod_original_cell_volume 966.0(16)
_cod_database_code 4127149
_shelx_space_group_comment
;
The symmetry employed for this shelxl refinement is uniquely defined
by the following loop, which should always be used as a source of
symmetry information in preference to the above space-group names.
They are only intended as comments.
;
_shelx_estimated_absorpt_t_min 0.886
_shelx_estimated_absorpt_t_max 0.952
_shelxl_version_number 2013-2

loop_
_space_group_symop_operation_xyz
'x, y, z'
'-x, -y, -z'

loop_
_atom_site_label
_atom_site_type_symbol
_atom_site_fract_x
_atom_site_fract_y
_atom_site_fract_z
_atom_site_U_iso_or_equiv
_atom_site_adp_type
_atom_site_occupancy
_atom_site_site_symmetry_order
_atom_site_calc_flag
_atom_site_refinement_flags_posn
_atom_site_refinement_flags_adp
Cl1 Cl 0.65765(8) 0.44117(7) 0.14814(5) 0.0482(2) Uani 1 1 d . .
O1 O 0.5958(3) 0.2410(2) 0.28279(15) 0.0527(5) Uani 1 1 d . .
H1 H 0.5796 0.1972 0.3270 0.079 Uiso 1 1 calc R U
C1 C 0.4616(3) 0.4233(2) 0.19474(15) 0.0348(5) Uani 1 1 d . .
O2 O 0.3394(3) 0.6122(2) 0.10872(13) 0.0485(5) Uani 1 1 d . .
H2 H 0.2517 0.6644 0.1034 0.073 Uiso 1 1 calc R U
C2 C 0.4496(3) 0.3197(3) 0.25691(16) 0.0378(5) Uani 1 1 d . .
C6 C 0.3177(3) 0.5110(3) 0.16809(16) 0.0368(5) Uani 1 1 d . .
C8 C 0.7087(3) 0.9197(3) 0.06524(17) 0.0428(6) Uani 1 1 d . .
N1 N 1.0470(3) 0.7957(3) 0.08678(17) 0.0512(6) Uani 1 1 d . .
C5 C 0.1587(3) 0.4896(3) 0.20301(19) 0.0460(6) Uani 1 1 d . .
H5 H 0.0613 0.5472 0.1862 0.055 Uiso 1 1 calc R U
C3 C 0.2885(4) 0.2991(3) 0.2897(2) 0.0481(6) Uani 1 1 d . .
H3 H 0.2776 0.2282 0.3300 0.058 Uiso 1 1 calc R U
C4 C 0.1453(3) 0.3836(3) 0.2623(2) 0.0499(6) Uani 1 1 d . .
H4 H 0.0379 0.3689 0.2842 0.060 Uiso 1 1 calc R U
C7 C 0.5265(4) 0.9860(3) 0.05073(19) 0.0510(6) Uani 1 1 d . .
H7A H 0.5274 1.0806 0.0921 0.061 Uiso 1 1 calc R U
H7B H 0.4387 0.9172 0.0666 0.061 Uiso 1 1 calc R U
C12 C 0.8612(4) 1.0070(3) 0.1085(2) 0.0506(7) Uani 1 1 d . .
H12 H 0.8526 1.1085 0.1312 0.061 Uiso 1 1 calc R U
C10 C 0.8989(4) 0.7138(3) 0.0447(2) 0.0531(7) Uani 1 1 d . .
H10 H 0.9113 0.6130 0.0218 0.064 Uiso 1 1 calc R U
C9 C 0.7314(4) 0.7699(3) 0.0334(2) 0.0509(7) Uani 1 1 d . .
H9 H 0.6336 0.7075 0.0045 0.061 Uiso 1 1 calc R U
C11 C 1.0244(4) 0.9402(3) 0.1171(2) 0.0554(7) Uani 1 1 d . .
H11 H 1.1247 0.9997 0.1458 0.066 Uiso 1 1 calc R U
N2 N 0.5255(3) 0.0809(2) 0.42885(14) 0.0396(5) Uani 1 1 d . .
C20 C 0.5648(3) 0.1450(2) 0.51861(17) 0.0376(5) Uani 1 1 d . .
C21 C 0.4605(3) -0.0619(3) 0.40982(17) 0.0402(5) Uani 1 1 d . .
C22 C 0.4145(5) -0.1286(3) 0.3085(2) 0.0593(8) Uani 1 1 d . .
H22A H 0.4416 -0.0552 0.2696 0.089 Uiso 1 1 calc R U
H22B H 0.2894 -0.1568 0.2947 0.089 Uiso 1 1 calc R U
H22C H 0.4830 -0.2163 0.2965 0.089 Uiso 1 1 calc R U
C19 C 0.6339(4) 0.3065(3) 0.5367(2) 0.0543(7) Uani 1 1 d . .
H19A H 0.6419 0.3423 0.4781 0.082 Uiso 1 1 calc R U
H19B H 0.7501 0.3131 0.5740 0.082 Uiso 1 1 calc R U
H19C H 0.5538 0.3673 0.5695 0.082 Uiso 1 1 calc R U
C18 C 0.9648(3) 0.9242(3) 0.47528(19) 0.0444(6) Uani 1 1 d . .
C15 C 0.8301(4) 0.6384(4) 0.3850(3) 0.0659(9) Uani 1 1 d . .
H15 H 0.7861 0.5437 0.3551 0.079 Uiso 1 1 calc R U
C17 C 0.9367(5) 0.8056(4) 0.5249(2) 0.0618(8) Uani 1 1 d . .
H17 H 0.9641 0.8212 0.5899 0.074 Uiso 1 1 calc R U
C13 C 0.9227(5) 0.8947(3) 0.3790(2) 0.0610(8) Uani 1 1 d . .
H13 H 0.9391 0.9713 0.3433 0.073 Uiso 1 1 calc R U
C14 C 0.8565(5) 0.7535(4) 0.3342(2) 0.0697(9) Uani 1 1 d . .
H14 H 0.8298 0.7368 0.2692 0.084 Uiso 1 1 calc R U
C16 C 0.8698(5) 0.6659(4) 0.4809(3) 0.0705(9) Uani 1 1 d . .
H16 H 0.8512 0.5895 0.5163 0.085 Uiso 1 1 calc R U

loop_
_atom_site_aniso_label
_atom_site_aniso_U_11
_atom_site_aniso_U_22
_atom_site_aniso_U_33
_atom_site_aniso_U_23
_atom_site_aniso_U_13
_atom_site_aniso_U_12
Cl1 0.0362(3) 0.0586(4) 0.0544(4) 0.0163(3) 0.0137(3) 0.0040(2)
O1 0.0436(10) 0.0615(12) 0.0613(12) 0.0292(9) 0.0141(9) 0.0192(8)
C1 0.0334(11) 0.0347(11) 0.0357(11) 0.0033(8) 0.0050(9) 0.0012(8)
O2 0.0465(10) 0.0515(11) 0.0537(11) 0.0225(8) 0.0122(9) 0.0141(8)
C2 0.0362(12) 0.0396(12) 0.0384(12) 0.0060(9) 0.0065(10) 0.0062(9)
C6 0.0388(12) 0.0389(12) 0.0330(11) 0.0047(8) 0.0060(9) 0.0045(9)
C8 0.0397(13) 0.0477(13) 0.0411(13) 0.0098(10) 0.0018(11) 0.0125(10)
N1 0.0411(12) 0.0562(14) 0.0576(13) 0.0154(10) 0.0021(11) 0.0166(9)
C5 0.0351(12) 0.0543(15) 0.0508(14) 0.0127(11) 0.0072(11) 0.0123(10)
C3 0.0437(14) 0.0510(15) 0.0565(15) 0.0211(12) 0.0172(12) 0.0071(10)
C4 0.0365(13) 0.0591(16) 0.0591(16) 0.0161(12) 0.0163(12) 0.0065(11)
C7 0.0436(14) 0.0603(16) 0.0498(15) 0.0090(11) 0.0056(12) 0.0208(11)
C12 0.0497(15) 0.0405(13) 0.0572(16) 0.0028(11) -0.0040(13) 0.0102(11)
C10 0.0566(16) 0.0461(14) 0.0544(15) 0.0049(11) 0.0001(13) 0.0175(12)
C9 0.0466(15) 0.0485(14) 0.0521(15) 0.0018(11) -0.0061(13) 0.0089(11)
C11 0.0443(15) 0.0511(16) 0.0668(18) 0.0123(13) -0.0081(14) 0.0009(11)
N2 0.0390(11) 0.0370(10) 0.0439(11) 0.0118(8) 0.0043(9) 0.0042(8)
C20 0.0313(11) 0.0337(11) 0.0469(13) 0.0072(9) 0.0016(10) 0.0028(8)
C21 0.0352(12) 0.0391(12) 0.0453(13) 0.0083(10) -0.0003(10) 0.0036(9)
C22 0.070(2) 0.0586(17) 0.0440(14) 0.0009(12) -0.0006(14) -0.0017(14)
C19 0.0581(17) 0.0351(13) 0.0690(18) 0.0061(12) 0.0088(15) -0.0045(11)
C18 0.0357(12) 0.0468(14) 0.0514(14) 0.0013(11) 0.0137(11) 0.0028(9)
C15 0.0524(17) 0.0568(18) 0.084(2) -0.0164(16) 0.0182(16) -0.0038(13)
C17 0.068(2) 0.0631(19) 0.0557(17) 0.0027(14) 0.0206(15) -0.0167(14)
C13 0.078(2) 0.0515(17) 0.0524(16) 0.0039(12) 0.0069(16) 0.0075(14)
C14 0.079(2) 0.064(2) 0.0596(19) -0.0120(15) 0.0056(18) 0.0062(16)
C16 0.077(2) 0.0592(19) 0.079(2) 0.0077(16) 0.0272(19) -0.0179(15)

loop_
_atom_type_symbol
_atom_type_description
_atom_type_scat_dispersion_real
_atom_type_scat_dispersion_imag
_atom_type_scat_source
C C 0.0033 0.0016 'International Tables Vol C Tables 4.2.6.8 and 6.1.1.4'
H H 0.0000 0.0000 'International Tables Vol C Tables 4.2.6.8 and 6.1.1.4'
N N 0.0061 0.0033 'International Tables Vol C Tables 4.2.6.8 and 6.1.1.4'
O O 0.0106 0.0060 'International Tables Vol C Tables 4.2.6.8 and 6.1.1.4'
Cl Cl 0.1484 0.1585 'International Tables Vol C Tables 4.2.6.8 and 6.1.1.4'

loop_
_geom_angle_atom_site_label_1
_geom_angle_atom_site_label_2
_geom_angle_atom_site_label_3
_geom_angle
_geom_angle_site_symmetry_1
_geom_angle_site_symmetry_3
C2 O1 H1 109.5 . .
C2 C1 C6 121.0(2) . .
C2 C1 Cl1 119.33(17) . .
C6 C1 Cl1 119.61(18) . .
C6 O2 H2 109.5 . .
O1 C2 C1 118.5(2) . .
O1 C2 C3 122.4(2) . .
C1 C2 C3 119.1(2) . .
O2 C6 C1 118.1(2) . .
O2 C6 C5 123.3(2) . .
C1 C6 C5 118.6(2) . .
C9 C8 C12 117.3(2) . .
C9 C8 C7 120.6(2) . .
C12 C8 C7 122.0(2) . .
C11 N1 C10 116.2(2) . .
C4 C5 C6 120.2(2) . .
C4 C5 H5 119.9 . .
C6 C5 H5 119.9 . .
C4 C3 C2 119.9(2) . .
C4 C3 H3 120.0 . .
C2 C3 H3 120.0 . .
C3 C4 C5 121.0(2) . .
C3 C4 H4 119.5 . .
C5 C4 H4 119.5 . .
C8 C7 C7 111.2(3) . 2_675
C8 C7 H7A 109.4 . .
C7 C7 H7A 109.4 2_675 .
C8 C7 H7B 109.4 . .
C7 C7 H7B 109.4 2_675 .
H7A C7 H7B 108.0 . .
C11 C12 C8 119.0(3) . .
C11 C12 H12 120.5 . .
C8 C12 H12 120.5 . .
N1 C10 C9 124.1(3) . .
N1 C10 H10 118.0 . .
C9 C10 H10 118.0 . .
C10 C9 C8 119.5(3) . .
C10 C9 H9 120.3 . .
C8 C9 H9 120.3 . .
N1 C11 C12 123.9(3) . .
N1 C11 H11 118.0 . .
C12 C11 H11 118.0 . .
C21 N2 C20 119.2(2) . .
N2 C20 C21 119.8(2) . 2_656
N2 C20 C19 117.4(2) . .
C21 C20 C19 122.8(2) 2_656 .
N2 C21 C20 121.0(2) . 2_656
N2 C21 C22 117.6(2) . .
C20 C21 C22 121.4(2) 2_656 .
C21 C22 H22A 109.5 . .
C21 C22 H22B 109.5 . .
H22A C22 H22B 109.5 . .
C21 C22 H22C 109.5 . .
H22A C22 H22C 109.5 . .
H22B C22 H22C 109.5 . .
C20 C19 H19A 109.5 . .
C20 C19 H19B 109.5 . .
H19A C19 H19B 109.5 . .
C20 C19 H19C 109.5 . .
H19A C19 H19C 109.5 . .
H19B C19 H19C 109.5 . .
C13 C18 C17 116.6(3) . .
C13 C18 C18 122.3(3) . 2_776
C17 C18 C18 121.1(3) . 2_776
C16 C15 C14 118.7(3) . .
C16 C15 H15 120.7 . .
C14 C15 H15 120.7 . .
C16 C17 C18 122.0(3) . .
C16 C17 H17 119.0 . .
C18 C17 H17 119.0 . .
C18 C13 C14 121.6(3) . .
C18 C13 H13 119.2 . .
C14 C13 H13 119.2 . .
C15 C14 C13 120.6(3) . .
C15 C14 H14 119.7 . .
C13 C14 H14 119.7 . .
C15 C16 C17 120.6(3) . .
C15 C16 H16 119.7 . .
C17 C16 H16 119.7 . .

loop_
_geom_bond_atom_site_label_1
_geom_bond_atom_site_label_2
_geom_bond_distance
_geom_bond_site_symmetry_2
Cl1 C1 1.735(3) .
O1 C2 1.357(3) .
O1 H1 0.8200 .
C1 C2 1.390(3) .
C1 C6 1.394(3) .
O2 C6 1.356(3) .
O2 H2 0.8200 .
C2 C3 1.392(4) .
C6 C5 1.394(4) .
C8 C9 1.380(4) .
C8 C12 1.399(4) .
C8 C7 1.511(4) .
N1 C11 1.331(4) .
N1 C10 1.346(4) .
C5 C4 1.376(4) .
C5 H5 0.9300 .
C3 C4 1.375(4) .
C3 H3 0.9300 .
C4 H4 0.9300 .
C7 C7 1.529(6) 2_675
C7 H7A 0.9700 .
C7 H7B 0.9700 .
C12 C11 1.380(4) .
C12 H12 0.9300 .
C10 C9 1.369(4) .
C10 H10 0.9300 .
C9 H9 0.9300 .
C11 H11 0.9300 .
N2 C21 1.337(3) .
N2 C20 1.344(3) .
C20 C21 1.391(4) 2_656
C20 C19 1.500(4) .
C21 C20 1.391(4) 2_656
C21 C22 1.504(4) .
C22 H22A 0.9600 .
C22 H22B 0.9600 .
C22 H22C 0.9600 .
C19 H19A 0.9600 .
C19 H19B 0.9600 .
C19 H19C 0.9600 .
C18 C13 1.380(4) .
C18 C17 1.390(4) .
C18 C18 1.495(5) 2_776
C15 C16 1.373(6) .
C15 C14 1.373(5) .
C15 H15 0.9300 .
C17 C16 1.376(5) .
C17 H17 0.9300 .
C13 C14 1.389(5) .
C13 H13 0.9300 .
C14 H14 0.9300 .
C16 H16 0.9300 .

loop_
_geom_torsion_atom_site_label_1
_geom_torsion_atom_site_label_2
_geom_torsion_atom_site_label_3
_geom_torsion_atom_site_label_4
_geom_torsion
_geom_torsion_site_symmetry_1
_geom_torsion_site_symmetry_4
C6 C1 C2 O1 -177.9(2) . .
Cl1 C1 C2 O1 3.3(3) . .
C6 C1 C2 C3 2.8(4) . .
Cl1 C1 C2 C3 -176.09(19) . .
C2 C1 C6 O2 178.7(2) . .
Cl1 C1 C6 O2 -2.5(3) . .
C2 C1 C6 C5 -1.8(3) . .
Cl1 C1 C6 C5 177.01(19) . .
O2 C6 C5 C4 179.3(2) . .
C1 C6 C5 C4 -0.2(4) . .
O1 C2 C3 C4 179.0(3) . .
C1 C2 C3 C4 -1.7(4) . .
C2 C3 C4 C5 -0.3(5) . .
C6 C5 C4 C3 1.3(4) . .
C9 C8 C7 C7 -75.6(4) . 2_675
C12 C8 C7 C7 102.5(4) . 2_675
C9 C8 C12 C11 0.1(4) . .
C7 C8 C12 C11 -178.1(3) . .
C11 N1 C10 C9 -1.1(5) . .
N1 C10 C9 C8 1.0(5) . .
C12 C8 C9 C10 -0.4(4) . .
C7 C8 C9 C10 177.8(3) . .
C10 N1 C11 C12 0.7(4) . .
C8 C12 C11 N1 -0.3(5) . .
C21 N2 C20 C21 0.7(4) . 2_656
C21 N2 C20 C19 -178.8(2) . .
C20 N2 C21 C20 -0.7(4) . 2_656
C20 N2 C21 C22 178.7(2) . .
C13 C18 C17 C16 -0.3(5) . .
C18 C18 C17 C16 179.1(3) 2_776 .
C17 C18 C13 C14 -0.3(5) . .
C18 C18 C13 C14 -179.6(3) 2_776 .
C16 C15 C14 C13 0.2(5) . .
C18 C13 C14 C15 0.3(5) . .
C14 C15 C16 C17 -0.8(6) . .
C18 C17 C16 C15 0.8(6) . .
